data_7020844
loop_
_publ_author_name
'Taniguchi, Takuhiro'
'Wang, Jian'
'Irle, Stephan'
'Yamaguchi, Shigehiro'

_publ_section_title
;
 TICT fluorescence of N-borylated 2,5-diarylpyrroles: a gear like dual
 motion in the excited state.
;
_journal_issue 3
_journal_name_full 'Dalton transactions (Cambridge, England : 2003)'
_journal_page_first 620
_journal_page_last 624
_journal_paper_doi 10.1039/c2dt32134c
_journal_volume 42
_journal_year 2013
_chemical_formula_sum 'C30 H30 B N S2'
_chemical_formula_weight 479.48
_chemical_name_common N-(dimesitylboryl)-2,5-di(2-thienyl)pyrrole
_chemical_name_systematic
;
N-(dimesitylboryl)-2,5-di(2-thienyl)pyrrole
;
_space_group_IT_number 2
_symmetry_cell_setting triclinic
_symmetry_space_group_name_Hall '-P 1'
_symmetry_space_group_name_H-M 'P -1'
_atom_sites_solution_hydrogens geom
_atom_sites_solution_primary direct
_atom_sites_solution_secondary difmap
_audit_creation_method SHELXL-97
_cell_angle_alpha 105.34(9)
_cell_angle_beta 91.55(8)
_cell_angle_gamma 102.24(8)
_cell_formula_units_Z 2
_cell_length_a 8.49(3)
_cell_length_b 12.61(4)
_cell_length_c 12.72(6)
_cell_measurement_reflns_used 66
_cell_measurement_temperature 173(2)
_cell_measurement_theta_max 31.5050
_cell_measurement_theta_min 2.0364
_cell_volume 1278(9)
_computing_cell_refinement 'CrystalClear 1.3.5 (Rigaku Corp)'
_computing_data_collection 'CrystalClear 1.3.5 (Rigaku Corp)'
_computing_data_reduction 'CrystalClear 1.3.5 (Rigaku Corp)'
_computing_molecular_graphics 'Yadokari-XG (Wakita, 2005)'
_computing_publication_material 'SHELXS-97 (Sheldrick, 1990)'
_computing_structure_refinement 'SHELXL-97 (Sheldrick, 1997)'
_computing_structure_solution 'SHELXS-97 (Sheldrick, 1990)'
_diffrn_ambient_temperature 173(2)
_diffrn_measured_fraction_theta_full 0.983
_diffrn_measured_fraction_theta_max 0.983
_diffrn_measurement_device_type
;
Saturn70 CCD (4x4 bin mode) with MicroMax-007
;
_diffrn_radiation_monochromator graphite
_diffrn_radiation_source 'fine-focus sealed tube'
_diffrn_radiation_type 'Mo K\a'
_diffrn_radiation_wavelength 0.71070
_diffrn_reflns_av_R_equivalents 0.0402
_diffrn_reflns_av_sigmaI/netI 0.0631
_diffrn_reflns_limit_h_max 10
_diffrn_reflns_limit_h_min -10
_diffrn_reflns_limit_k_max 13
_diffrn_reflns_limit_k_min -14
_diffrn_reflns_limit_l_max 15
_diffrn_reflns_limit_l_min -11
_diffrn_reflns_number 8656
_diffrn_reflns_theta_full 25.00
_diffrn_reflns_theta_max 25.00
_diffrn_reflns_theta_min 2.04
_exptl_absorpt_coefficient_mu 0.228
_exptl_absorpt_correction_T_max 0.9776
_exptl_absorpt_correction_T_min 0.9559
_exptl_absorpt_correction_type multi-scan
_exptl_absorpt_process_details 'Jacobson, R. (1998) Private communication'
_exptl_crystal_colour 'pale yellow'
_exptl_crystal_density_diffrn 1.246
_exptl_crystal_density_method 'not measured'
_exptl_crystal_description block
_exptl_crystal_F_000 508
_exptl_crystal_size_max 0.20
_exptl_crystal_size_mid 0.10
_exptl_crystal_size_min 0.10
_refine_diff_density_max 0.471
_refine_diff_density_min -0.428
_refine_diff_density_rms 0.070
_refine_ls_extinction_method none
_refine_ls_goodness_of_fit_ref 1.074
_refine_ls_hydrogen_treatment constr
_refine_ls_matrix_type full
_refine_ls_number_parameters 344
_refine_ls_number_reflns 4408
_refine_ls_number_restraints 53
_refine_ls_restrained_S_all 1.069
_refine_ls_R_factor_all 0.0942
_refine_ls_R_factor_gt 0.0639
_refine_ls_shift/su_max 0.000
_refine_ls_shift/su_mean 0.000
_refine_ls_structure_factor_coef Fsqd
_refine_ls_weighting_details 'calc w=1/[s^2^(Fo^2^)+(0.1229P)^2^+0.0000P] where P=(Fo^2^+2Fc^2^)/3'
_refine_ls_weighting_scheme calc
_refine_ls_wR_factor_gt 0.1834
_refine_ls_wR_factor_ref 0.2078
_reflns_number_gt 2797
_reflns_number_total 4408
_reflns_threshold_expression >2sigma(I)
_cod_data_source_file c2dt32134c.txt
_cod_data_source_block compound4
_cod_original_sg_symbol_H-M P-1
_cod_database_code 7020844

loop_
_symmetry_equiv_pos_as_xyz
'x, y, z'
'-x, -y, -z'

loop_
_atom_site_label
_atom_site_type_symbol
_atom_site_fract_x
_atom_site_fract_y
_atom_site_fract_z
_atom_site_U_iso_or_equiv
_atom_site_adp_type
_atom_site_occupancy
_atom_site_symmetry_multiplicity
_atom_site_calc_flag
_atom_site_refinement_flags
_atom_site_disorder_assembly
_atom_site_disorder_group
N1 N 0.7400(3) 0.2044(2) 0.6391(2) 0.0273(6) Uani 1 1 d . . .
C1 C 0.8038(4) 0.2652(3) 0.5663(3) 0.0296(8) Uani 1 1 d . . .
C2 C 0.8705(4) 0.1963(3) 0.4868(3) 0.0328(8) Uani 1 1 d . . .
H1 H 0.9242 0.2168 0.4281 0.039 Uiso 1 1 calc R . .
C3 C 0.8458(4) 0.0901(3) 0.5071(3) 0.0326(8) Uani 1 1 d . . .
H2 H 0.8789 0.0260 0.4640 0.039 Uiso 1 1 calc R . .
C4 C 0.7664(4) 0.0945(3) 0.5991(3) 0.0275(7) Uani 1 1 d . A .
C5 C 0.8094(4) 0.3853(3) 0.5813(3) 0.0307(8) Uani 1 1 d . . .
C6 C 0.9138(5) 0.4770(3) 0.6518(3) 0.0414(9) Uani 1 1 d . . .
H3 H 0.9974 0.4715 0.6999 0.050 Uiso 1 1 calc R . .
C7 C 0.8815(5) 0.5803(3) 0.6438(3) 0.0499(10) Uani 1 1 d . . .
H4 H 0.9388 0.6519 0.6886 0.060 Uiso 1 1 calc R . .
C8 C 0.7627(5) 0.5674(3) 0.5675(3) 0.0472(10) Uani 1 1 d . . .
H5 H 0.7276 0.6283 0.5507 0.057 Uiso 1 1 calc R . .
S1 S 0.68207(14) 0.42953(9) 0.50405(8) 0.0493(3) Uani 1 1 d . . .
C9 C 0.6966(4) 0.0020(3) 0.6448(3) 0.0288(8) Uani 1 1 d D . .
C11A C 0.5103(8) -0.1368(6) 0.6971(7) 0.0381(13) Uani 0.852(5) 1 d PDU A 1
H28 H 0.4062 -0.1758 0.7083 0.046 Uiso 0.852(5) 1 calc PR A 1
C12A C 0.6519(6) -0.1632(6) 0.7200(6) 0.0398(14) Uani 0.852(5) 1 d PDU A 1
H29 H 0.6595 -0.2238 0.7496 0.048 Uiso 0.852(5) 1 calc PR A 1
S2B S 0.500(2) -0.044(2) 0.650(3) 0.031(3) Uani 0.148(5) 1 d PDU A 2
B1 B 0.6888(4) 0.2523(3) 0.7478(3) 0.0269(8) Uani 1 1 d . . .
C16 C 0.7394(4) 0.2053(3) 0.8443(2) 0.0260(7) Uani 1 1 d . . .
C17 C 0.6260(4) 0.1659(3) 0.9124(3) 0.0286(8) Uani 1 1 d . . .
C18 C 0.6769(4) 0.1311(3) 0.9998(3) 0.0320(8) Uani 1 1 d . . .
H6 H 0.5984 0.1019 1.0429 0.038 Uiso 1 1 calc R . .
C19 C 0.8394(5) 0.1376(3) 1.0259(3) 0.0358(8) Uani 1 1 d . . .
C20 C 0.9509(4) 0.1784(3) 0.9605(3) 0.0345(8) Uani 1 1 d . . .
H7 H 1.0627 0.1853 0.9785 0.041 Uiso 1 1 calc R . .
C21 C 0.9052(4) 0.2095(3) 0.8694(3) 0.0304(8) Uani 1 1 d . . .
C22 C 0.4483(4) 0.1619(3) 0.8936(3) 0.0379(9) Uani 1 1 d . . .
H8 H 0.4303 0.1894 0.8301 0.057 Uiso 1 1 calc R . .
H9 H 0.4132 0.2098 0.9585 0.057 Uiso 1 1 calc R . .
H10 H 0.3860 0.0840 0.8801 0.057 Uiso 1 1 calc R . .
C23 C 0.8936(6) 0.1036(4) 1.1242(3) 0.0527(11) Uani 1 1 d . . .
H11 H 1.0116 0.1143 1.1296 0.079 Uiso 1 1 calc R . .
H12 H 0.8432 0.0240 1.1158 0.079 Uiso 1 1 calc R . .
H13 H 0.8610 0.1505 1.1908 0.079 Uiso 1 1 calc R . .
C24 C 1.0379(4) 0.2518(3) 0.8037(3) 0.0433(10) Uani 1 1 d . . .
H14 H 0.9901 0.2708 0.7420 0.065 Uiso 1 1 calc R . .
H15 H 1.0973 0.1929 0.7760 0.065 Uiso 1 1 calc R . .
H16 H 1.1124 0.3192 0.8505 0.065 Uiso 1 1 calc R . .
C25 C 0.5941(4) 0.3480(3) 0.7651(2) 0.0259(7) Uani 1 1 d . . .
C26 C 0.4497(4) 0.3328(3) 0.6992(2) 0.0275(7) Uani 1 1 d . . .
C27 C 0.3634(4) 0.4173(3) 0.7173(3) 0.0300(8) Uani 1 1 d . . .
H17 H 0.2653 0.4046 0.6734 0.036 Uiso 1 1 calc R . .
C28 C 0.4153(4) 0.5193(3) 0.7970(3) 0.0332(8) Uani 1 1 d . . .
C29 C 0.5562(5) 0.5339(3) 0.8621(3) 0.0364(9) Uani 1 1 d . . .
H18 H 0.5927 0.6027 0.9180 0.044 Uiso 1 1 calc R . .
C30 C 0.6461(4) 0.4517(3) 0.8488(3) 0.0313(8) Uani 1 1 d . . .
C31 C 0.3816(4) 0.2259(3) 0.6100(3) 0.0339(8) Uani 1 1 d . . .
H19 H 0.4529 0.1734 0.6062 0.051 Uiso 1 1 calc R . .
H20 H 0.3740 0.2436 0.5398 0.051 Uiso 1 1 calc R . .
H21 H 0.2736 0.1911 0.6259 0.051 Uiso 1 1 calc R . .
C32 C 0.3219(5) 0.6109(3) 0.8136(3) 0.0478(10) Uani 1 1 d . . .
H22 H 0.2267 0.5860 0.7603 0.072 Uiso 1 1 calc R . .
H23 H 0.3913 0.6796 0.8033 0.072 Uiso 1 1 calc R . .
H24 H 0.2871 0.6269 0.8879 0.072 Uiso 1 1 calc R . .
C33 C 0.8004(5) 0.4785(3) 0.9218(3) 0.0504(11) Uani 1 1 d . . .
H25 H 0.8516 0.4139 0.9036 0.076 Uiso 1 1 calc R . .
H26 H 0.7757 0.4938 0.9984 0.076 Uiso 1 1 calc R . .
H27 H 0.8743 0.5450 0.9108 0.076 Uiso 1 1 calc R . .
S2A S 0.81615(18) -0.07379(13) 0.68926(16) 0.0402(5) Uani 0.852(5) 1 d PDU A 1
C10A C 0.5411(12) -0.0415(15) 0.6534(16) 0.030(2) Uani 0.852(5) 1 d PDU A 1
H30 H 0.4562 -0.0110 0.6320 0.036 Uiso 0.852(5) 1 calc PR A 1
C10B C 0.788(4) -0.051(3) 0.693(4) 0.041(3) Uani 0.148(5) 1 d PDU A 2
H31 H 0.9020 -0.0252 0.7078 0.049 Uiso 0.148(5) 1 calc PR A 2
C11B C 0.703(5) -0.148(3) 0.721(4) 0.038(2) Uani 0.148(5) 1 d PDU A 2
H32 H 0.7468 -0.2012 0.7462 0.046 Uiso 0.148(5) 1 calc PR A 2
C12B C 0.544(6) -0.148(4) 0.704(4) 0.038(2) Uani 0.148(5) 1 d PDU A 2
H33 H 0.4605 -0.2025 0.7214 0.046 Uiso 0.148(5) 1 calc PR A 2

loop_
_atom_site_aniso_label
_atom_site_aniso_U_11
_atom_site_aniso_U_22
_atom_site_aniso_U_33
_atom_site_aniso_U_23
_atom_site_aniso_U_13
_atom_site_aniso_U_12
N1 0.0297(15) 0.0258(15) 0.0295(15) 0.0088(12) 0.0026(12) 0.0115(12)
C1 0.0292(18) 0.0302(18) 0.0315(18) 0.0123(15) 0.0002(14) 0.0068(15)
C2 0.0331(19) 0.038(2) 0.0312(18) 0.0135(15) 0.0095(15) 0.0111(16)
C3 0.036(2) 0.033(2) 0.0320(19) 0.0079(15) 0.0080(15) 0.0156(16)
C4 0.0286(18) 0.0275(18) 0.0290(17) 0.0094(14) -0.0013(14) 0.0102(14)
C5 0.0301(18) 0.0330(19) 0.0350(19) 0.0158(15) 0.0099(15) 0.0114(15)
C6 0.044(2) 0.032(2) 0.049(2) 0.0182(17) -0.0084(18) 0.0028(17)
C7 0.057(3) 0.030(2) 0.058(3) 0.0097(18) 0.004(2) 0.0016(19)
C8 0.065(3) 0.037(2) 0.052(2) 0.0205(18) 0.015(2) 0.024(2)
S1 0.0604(7) 0.0397(6) 0.0525(7) 0.0185(5) -0.0085(5) 0.0161(5)
C9 0.0316(19) 0.0246(18) 0.0304(18) 0.0031(14) 0.0013(14) 0.0131(15)
C11A 0.045(4) 0.033(2) 0.040(2) 0.0133(17) 0.008(2) 0.011(2)
C12A 0.048(4) 0.033(2) 0.044(2) 0.0173(18) 0.007(3) 0.012(2)
S2B 0.019(7) 0.030(3) 0.044(3) 0.009(3) 0.005(5) 0.004(5)
B1 0.0231(19) 0.027(2) 0.0269(19) 0.0045(15) 0.0016(15) 0.0022(16)
C16 0.0279(17) 0.0252(17) 0.0253(16) 0.0050(13) 0.0024(13) 0.0092(14)
C17 0.0324(19) 0.0268(18) 0.0275(17) 0.0070(14) 0.0008(14) 0.0093(14)
C18 0.043(2) 0.0257(18) 0.0282(18) 0.0076(14) 0.0061(15) 0.0089(16)
C19 0.050(2) 0.0258(18) 0.0303(18) 0.0051(14) -0.0068(16) 0.0095(16)
C20 0.033(2) 0.031(2) 0.039(2) 0.0060(16) -0.0062(15) 0.0113(16)
C21 0.0310(19) 0.0275(18) 0.0328(18) 0.0061(14) 0.0017(14) 0.0099(15)
C22 0.031(2) 0.044(2) 0.041(2) 0.0155(17) 0.0088(16) 0.0088(17)
C23 0.067(3) 0.047(3) 0.044(2) 0.0161(19) -0.013(2) 0.012(2)
C24 0.0241(19) 0.057(3) 0.048(2) 0.0170(19) 0.0003(16) 0.0059(18)
C25 0.0289(18) 0.0257(17) 0.0249(16) 0.0097(13) 0.0034(13) 0.0065(14)
C26 0.0311(18) 0.0258(17) 0.0271(17) 0.0092(13) 0.0042(14) 0.0069(14)
C27 0.0296(18) 0.0304(19) 0.0326(18) 0.0100(15) 0.0051(15) 0.0105(15)
C28 0.038(2) 0.0264(19) 0.0383(19) 0.0104(15) 0.0085(16) 0.0120(16)
C29 0.047(2) 0.0268(19) 0.0301(18) 0.0013(15) 0.0041(16) 0.0058(17)
C30 0.0330(19) 0.0283(19) 0.0294(18) 0.0062(14) -0.0010(15) 0.0029(15)
C31 0.035(2) 0.0259(18) 0.0392(19) 0.0034(15) -0.0032(16) 0.0114(15)
C32 0.052(3) 0.033(2) 0.059(3) 0.0056(19) 0.008(2) 0.021(2)
C33 0.052(3) 0.036(2) 0.052(2) 0.0000(18) -0.0181(19) 0.0032(19)
S2A 0.0403(8) 0.0414(9) 0.0511(8) 0.0241(7) 0.0049(6) 0.0210(6)
C10A 0.022(6) 0.030(3) 0.040(2) 0.008(2) 0.002(5) 0.010(5)
C10B 0.040(5) 0.040(5) 0.054(5) 0.025(5) 0.005(5) 0.019(5)
C11B 0.046(5) 0.032(4) 0.042(3) 0.017(3) 0.007(4) 0.012(4)
C12B 0.046(5) 0.032(4) 0.041(3) 0.017(3) 0.009(4) 0.011(4)

loop_
_atom_type_symbol
_atom_type_description
_atom_type_scat_dispersion_real
_atom_type_scat_dispersion_imag
_atom_type_scat_source
C C 0.0033 0.0016 'International Tables Vol C Tables 4.2.6.8 and 6.1.1.4'
H H 0.0000 0.0000 'International Tables Vol C Tables 4.2.6.8 and 6.1.1.4'
B B 0.0013 0.0007 'International Tables Vol C Tables 4.2.6.8 and 6.1.1.4'
N N 0.0061 0.0033 'International Tables Vol C Tables 4.2.6.8 and 6.1.1.4'
S S 0.1246 0.1234 'International Tables Vol C Tables 4.2.6.8 and 6.1.1.4'

loop_
_geom_angle_atom_site_label_1
_geom_angle_atom_site_label_2
_geom_angle_atom_site_label_3
_geom_angle
C1 N1 C4 106.7(3)
C1 N1 B1 126.1(4)
C4 N1 B1 126.0(3)
C2 C1 N1 108.4(4)
C2 C1 C5 127.0(3)
N1 C1 C5 124.3(3)
C1 C2 C3 108.1(4)
C1 C2 H1 126.0
C3 C2 H1 126.0
C4 C3 C2 108.4(3)
C4 C3 H2 125.8
C2 C3 H2 125.8
C3 C4 N1 108.4(3)
C3 C4 C9 128.5(3)
N1 C4 C9 122.6(3)
C6 C5 C1 128.1(4)
C6 C5 S1 110.2(4)
C1 C5 S1 121.8(3)
C5 C6 C7 111.9(4)
C5 C6 H3 124.0
C7 C6 H3 124.0
C8 C7 C6 113.5(4)
C8 C7 H4 123.3
C6 C7 H4 123.3
C7 C8 S1 111.8(3)
C7 C8 H5 124.1
S1 C8 H5 124.1
C8 S1 C5 92.6(3)
C10A C9 C10B 108(2)
C10A C9 C4 129.1(8)
C10B C9 C4 123.0(17)
C10A C9 S2B 5.0(16)
C10B C9 S2B 112.8(18)
C4 C9 S2B 124.1(9)
C10A C9 S2A 109.8(8)
C10B C9 S2A 7(2)
C4 C9 S2A 121.0(3)
S2B C9 S2A 114.8(10)
C12A C11A C10A 110.0(8)
C12A C11A H28 125.0
C10A C11A H28 125.0
C11A C12A S2A 112.0(6)
C11A C12A H29 124.0
S2A C12A H29 124.0
C9 S2B C12B 88(2)
N1 B1 C25 120.1(3)
N1 B1 C16 117.1(4)
C25 B1 C16 122.8(3)
C17 C16 C21 117.9(4)
C17 C16 B1 122.1(4)
C21 C16 B1 119.8(3)
C18 C17 C16 120.2(4)
C18 C17 C22 118.4(3)
C16 C17 C22 121.4(4)
C17 C18 C19 121.9(3)
C17 C18 H6 119.0
C19 C18 H6 119.0
C20 C19 C18 117.8(4)
C20 C19 C23 120.9(4)
C18 C19 C23 121.2(4)
C19 C20 C21 122.3(4)
C19 C20 H7 118.8
C21 C20 H7 118.8
C20 C21 C16 119.7(3)
C20 C21 C24 117.5(4)
C16 C21 C24 122.8(4)
C17 C22 H8 109.5
C17 C22 H9 109.5
H8 C22 H9 109.5
C17 C22 H10 109.5
H8 C22 H10 109.5
H9 C22 H10 109.5
C19 C23 H11 109.5
C19 C23 H12 109.5
H11 C23 H12 109.5
C19 C23 H13 109.5
H11 C23 H13 109.5
H12 C23 H13 109.5
C21 C24 H14 109.5
C21 C24 H15 109.5
H14 C24 H15 109.5
C21 C24 H16 109.5
H14 C24 H16 109.5
H15 C24 H16 109.5
C26 C25 C30 117.7(3)
C26 C25 B1 120.5(3)
C30 C25 B1 121.8(4)
C27 C26 C25 120.1(3)
C27 C26 C31 117.6(4)
C25 C26 C31 122.3(3)
C28 C27 C26 122.5(4)
C28 C27 H17 118.8
C26 C27 H17 118.8
C29 C28 C27 117.4(3)
C29 C28 C32 120.9(4)
C27 C28 C32 121.6(4)
C28 C29 C30 122.6(4)
C28 C29 H18 118.7
C30 C29 H18 118.7
C29 C30 C25 119.7(4)
C29 C30 C33 118.0(4)
C25 C30 C33 122.3(3)
C26 C31 H19 109.5
C26 C31 H20 109.5
H19 C31 H20 109.5
C26 C31 H21 109.5
H19 C31 H21 109.5
H20 C31 H21 109.5
C28 C32 H22 109.5
C28 C32 H23 109.5
H22 C32 H23 109.5
C28 C32 H24 109.5
H22 C32 H24 109.5
H23 C32 H24 109.5
C30 C33 H25 109.5
C30 C33 H26 109.5
H25 C33 H26 109.5
C30 C33 H27 109.5
H25 C33 H27 109.5
H26 C33 H27 109.5
C9 S2A C12A 92.4(4)
C9 C10A C11A 115.8(10)
C9 C10A H30 122.1
C11A C10A H30 122.1
C9 C10B C11B 116(3)
C9 C10B H31 122.0
C11B C10B H31 122.0
C12B C11B C10B 105(4)
C12B C11B H32 127.7
C10B C11B H32 127.7
C11B C12B S2B 117(4)
C11B C12B H33 121.4
S2B C12B H33 121.4

loop_
_geom_bond_atom_site_label_1
_geom_bond_atom_site_label_2
_geom_bond_distance
N1 C1 1.401(6)
N1 C4 1.413(6)
N1 B1 1.472(7)
C1 C2 1.369(6)
C1 C5 1.466(7)
C2 C3 1.405(6)
C2 H1 0.9500
C3 C4 1.359(7)
C3 H2 0.9500
C4 C9 1.462(6)
C5 C6 1.379(6)
C5 S1 1.712(6)
C6 C7 1.415(7)
C6 H3 0.9500
C7 C8 1.334(7)
C7 H4 0.9500
C8 S1 1.693(6)
C8 H5 0.9500
C9 C10A 1.336(12)
C9 C10B 1.36(2)
C9 S2B 1.659(17)
C9 S2A 1.711(5)
C11A C12A 1.357(8)
C11A C10A 1.431(16)
C11A H28 0.9500
C12A S2A 1.721(7)
C12A H29 0.9500
S2B C12B 1.73(2)
B1 C25 1.559(6)
B1 C16 1.583(7)
C16 C17 1.412(6)
C16 C21 1.421(7)
C17 C18 1.388(7)
C17 C22 1.508(8)
C18 C19 1.390(7)
C18 H6 0.9500
C19 C20 1.384(6)
C19 C23 1.514(7)
C20 C21 1.388(7)
C20 H7 0.9500
C21 C24 1.511(6)
C22 H8 0.9800
C22 H9 0.9800
C22 H10 0.9800
C23 H11 0.9800
C23 H12 0.9800
C23 H13 0.9800
C24 H14 0.9800
C24 H15 0.9800
C24 H16 0.9800
C25 C26 1.414(6)
C25 C30 1.426(6)
C26 C27 1.391(6)
C26 C31 1.504(6)
C27 C28 1.386(6)
C27 H17 0.9500
C28 C29 1.386(7)
C28 C32 1.509(6)
C29 C30 1.391(6)
C29 H18 0.9500
C30 C33 1.507(7)
C31 H19 0.9800
C31 H20 0.9800
C31 H21 0.9800
C32 H22 0.9800
C32 H23 0.9800
C32 H24 0.9800
C33 H25 0.9800
C33 H26 0.9800
C33 H27 0.9800
C10A H30 0.9500
C10B C11B 1.42(2)
C10B H31 0.9500
C11B C12B 1.36(2)
C11B H32 0.9500
C12B H33 0.9500

loop_
_geom_torsion_atom_site_label_1
_geom_torsion_atom_site_label_2
_geom_torsion_atom_site_label_3
_geom_torsion_atom_site_label_4
_geom_torsion
C4 N1 C1 C2 -1.6(4)
B1 N1 C1 C2 166.2(3)
C4 N1 C1 C5 -176.5(3)
B1 N1 C1 C5 -8.6(5)
N1 C1 C2 C3 1.5(4)
C5 C1 C2 C3 176.1(3)
C1 C2 C3 C4 -0.7(4)
C2 C3 C4 N1 -0.3(4)
C2 C3 C4 C9 171.6(3)
C1 N1 C4 C3 1.2(4)
B1 N1 C4 C3 -166.7(3)
C1 N1 C4 C9 -171.3(3)
B1 N1 C4 C9 20.8(5)
C2 C1 C5 C6 -97.7(6)
N1 C1 C5 C6 76.1(6)
C2 C1 C5 S1 79.8(6)
N1 C1 C5 S1 -106.4(5)
C1 C5 C6 C7 -179.6(3)
S1 C5 C6 C7 2.7(4)
C5 C6 C7 C8 -2.6(5)
C6 C7 C8 S1 1.3(5)
C7 C8 S1 C5 0.2(3)
C6 C5 S1 C8 -1.7(3)
C1 C5 S1 C8 -179.6(3)
C3 C4 C9 C10A -112.5(12)
N1 C4 C9 C10A 58.3(12)
C3 C4 C9 C10B 72(3)
N1 C4 C9 C10B -118(3)
C3 C4 C9 S2B -112.5(15)
N1 C4 C9 S2B 58.3(15)
C3 C4 C9 S2A 63.1(5)
N1 C4 C9 S2A -126.0(3)
C10A C11A C12A S2A 0.1(11)
C10A C9 S2B C12B -3(22)
C10B C9 S2B C12B -7(4)
C4 C9 S2B C12B 177(2)
S2A C9 S2B C12B 1(3)
C1 N1 B1 C25 41.1(5)
C4 N1 B1 C25 -153.4(3)
C1 N1 B1 C16 -136.9(4)
C4 N1 B1 C16 28.6(5)
N1 B1 C16 C17 -128.7(4)
C25 B1 C16 C17 53.3(5)
N1 B1 C16 C21 55.9(5)
C25 B1 C16 C21 -122.0(4)
C21 C16 C17 C18 -1.0(5)
B1 C16 C17 C18 -176.5(3)
C21 C16 C17 C22 178.2(3)
B1 C16 C17 C22 2.7(5)
C16 C17 C18 C19 2.6(5)
C22 C17 C18 C19 -176.6(3)
C17 C18 C19 C20 -1.2(5)
C17 C18 C19 C23 177.5(3)
C18 C19 C20 C21 -1.7(5)
C23 C19 C20 C21 179.5(3)
C19 C20 C21 C16 3.2(5)
C19 C20 C21 C24 -179.4(3)
C17 C16 C21 C20 -1.7(5)
B1 C16 C21 C20 173.8(3)
C17 C16 C21 C24 -179.0(3)
B1 C16 C21 C24 -3.4(5)
N1 B1 C25 C26 54.9(5)
C16 B1 C25 C26 -127.2(4)
N1 B1 C25 C30 -126.9(4)
C16 B1 C25 C30 51.0(5)
C30 C25 C26 C27 -0.1(5)
B1 C25 C26 C27 178.1(3)
C30 C25 C26 C31 -178.8(3)
B1 C25 C26 C31 -0.5(5)
C25 C26 C27 C28 1.6(5)
C31 C26 C27 C28 -179.7(3)
C26 C27 C28 C29 -2.0(5)
C26 C27 C28 C32 178.6(3)
C27 C28 C29 C30 1.1(5)
C32 C28 C29 C30 -179.5(3)
C28 C29 C30 C25 0.3(5)
C28 C29 C30 C33 177.9(3)
C26 C25 C30 C29 -0.8(5)
B1 C25 C30 C29 -179.0(3)
C26 C25 C30 C33 -178.3(3)
B1 C25 C30 C33 3.5(5)
C10A C9 S2A C12A -0.5(10)
C10B C9 S2A C12A 75(13)
C4 C9 S2A C12A -176.9(3)
S2B C9 S2A C12A -0.8(13)
C11A C12A S2A C9 0.2(5)
C10B C9 C10A C11A -7(3)
C4 C9 C10A C11A 176.7(8)
S2B C9 C10A C11A 177(25)
S2A C9 C10A C11A 0.6(17)
C12A C11A C10A C9 -0.5(18)
C10A C9 C10B C11B 11(5)
C4 C9 C10B C11B -172(3)
S2B C9 C10B C11B 11(5)
S2A C9 C10B C11B -96(15)
C9 C10B C11B C12B -9(6)
C10B C11B C12B S2B 4(6)
C9 S2B C12B C11B 2(4)
